data_1553218
loop_
_publ_author_name
'Li, Jiawen'
'Qin, Guiping'
'Liu, Yang'
'Huang, Hanmin'

_publ_section_title
;
 Palladium-catalysed coupling reaction of aminals with N-sulfonyl
 hydrazones to give allylic sulfones
;
_journal_issue 2
_journal_name_full 'Organic Chemistry Frontiers'
_journal_page_first 259
_journal_paper_doi 10.1039/C5QO00381D
_journal_volume 3
_journal_year 2016
_chemical_formula_sum 'C25 H27 N O2 S'
_chemical_formula_weight 405.54
_space_group_IT_number 14
_space_group_name_Hall '-P 2yn'
_space_group_name_H-M_alt 'P 1 21/n 1'
_symmetry_cell_setting monoclinic
_symmetry_space_group_name_H-M 'P 1 21/n 1'
_atom_sites_solution_hydrogens geom
_atom_sites_solution_primary direct
_atom_sites_solution_secondary difmap
_audit_creation_method SHELXL-97
_audit_update_record
;
2015-11-18 deposited with the CCDC.
2015-12-21 downloaded from the CCDC.
;
_cell_angle_alpha 90.00
_cell_angle_beta 99.922(2)
_cell_angle_gamma 90.00
_cell_formula_units_Z 4
_cell_length_a 8.6446(11)
_cell_length_b 10.8046(15)
_cell_length_c 24.326(3)
_cell_measurement_temperature 296(2)
_cell_volume 2238.1(5)
_computing_cell_refinement 'Bruker SMART'
_computing_data_collection 'Bruker SMART APEX II'
_computing_data_reduction 'Bruker SMART'
_computing_structure_refinement 'SHELXL-97 (Sheldrick, 2008)'
_computing_structure_solution 'SHELXS-97 (Sheldrick, 2008)'
_diffrn_ambient_temperature 296(2)
_diffrn_measured_fraction_theta_full 0.998
_diffrn_measured_fraction_theta_max 0.998
_diffrn_measurement_device_type 'Bruker APEX II area detector'
_diffrn_measurement_method '\w scans'
_diffrn_radiation_monochromator graphite
_diffrn_radiation_source 'fine-focus sealed tube'
_diffrn_radiation_type MoK\a
_diffrn_radiation_wavelength 0.71073
_diffrn_reflns_av_R_equivalents 0.0261
_diffrn_reflns_av_sigmaI/netI 0.0290
_diffrn_reflns_limit_h_max 10
_diffrn_reflns_limit_h_min -10
_diffrn_reflns_limit_k_max 12
_diffrn_reflns_limit_k_min -10
_diffrn_reflns_limit_l_max 26
_diffrn_reflns_limit_l_min -28
_diffrn_reflns_number 11114
_diffrn_reflns_theta_full 24.99
_diffrn_reflns_theta_max 24.99
_diffrn_reflns_theta_min 1.70
_exptl_absorpt_coefficient_mu 0.165
_exptl_absorpt_correction_T_max 0.9585
_exptl_absorpt_correction_T_min 0.9523
_exptl_absorpt_correction_type multi-scan
_exptl_absorpt_process_details SADABS
_exptl_crystal_colour yellow
_exptl_crystal_density_diffrn 1.204
_exptl_crystal_density_method 'not measured'
_exptl_crystal_description block
_exptl_crystal_F_000 864
_exptl_crystal_size_max 0.30
_exptl_crystal_size_mid 0.26
_exptl_crystal_size_min 0.26
_refine_diff_density_max 0.188
_refine_diff_density_min -0.185
_refine_diff_density_rms 0.030
_refine_ls_extinction_method none
_refine_ls_goodness_of_fit_ref 1.020
_refine_ls_hydrogen_treatment mixed
_refine_ls_matrix_type full
_refine_ls_number_parameters 263
_refine_ls_number_reflns 3941
_refine_ls_number_restraints 0
_refine_ls_restrained_S_all 1.020
_refine_ls_R_factor_all 0.0589
_refine_ls_R_factor_gt 0.0399
_refine_ls_shift/su_max 0.000
_refine_ls_shift/su_mean 0.000
_refine_ls_structure_factor_coef Fsqd
_refine_ls_weighting_details 'calc w=1/[\s^2^(Fo^2^)+(0.0000P)^2^+0.9000P] where P=(Fo^2^+2Fc^2^)/3'
_refine_ls_weighting_scheme calc
_refine_ls_wR_factor_gt 0.0707
_refine_ls_wR_factor_ref 0.0781
_reflns_number_gt 2866
_reflns_number_total 3941
_reflns_threshold_expression >2sigma(I)
_cod_data_source_file c5qo00381d2.cif
_cod_data_source_block 10
_cod_depositor_comments
;
The following automatic conversions were performed:

data item '_exptl_absorpt_correction_type' value 'Multi-scan' was
changed to 'multi-scan' in accordance with the
/home/saulius/struct/COD-crude-data/automatic-downloads/DataCite-retrospective/RSC/depositions/lib/dictionaries/cif_core.dic
dictionary named 'cif_core.dic' version 2.4.2 last updated on
2011-04-26.

data item '_symmetry_cell_setting' value 'Monoclinic' was changed to
'monoclinic' in accordance with the
/home/saulius/struct/COD-crude-data/automatic-downloads/DataCite-retrospective/RSC/depositions/lib/dictionaries/cif_core.dic
dictionary named 'cif_core.dic' version 2.4.2 last updated on
2011-04-26.

Automatic conversion script
Id: cif_fix_values 6909 2019-04-08 15:41:33Z antanas 
;
_cod_original_sg_symbol_H-M P2(1)/n
_cod_database_code 1553218

loop_
_symmetry_equiv_pos_as_xyz
'x, y, z'
'-x+1/2, y+1/2, -z+1/2'
'-x, -y, -z'
'x-1/2, -y-1/2, z-1/2'

loop_
_atom_site_label
_atom_site_type_symbol
_atom_site_fract_x
_atom_site_fract_y
_atom_site_fract_z
_atom_site_U_iso_or_equiv
_atom_site_adp_type
_atom_site_occupancy
_atom_site_symmetry_multiplicity
_atom_site_calc_flag
_atom_site_refinement_flags
S1 S 0.77558(6) 0.84913(6) 0.78936(2) 0.07123(18) Uani 1 1 d .
O1 O 0.87546(17) 0.91710(17) 0.83202(6) 0.0947(6) Uani 1 1 d .
O2 O 0.7722(2) 0.71671(17) 0.79466(7) 0.0993(5) Uani 1 1 d .
N1 N 1.06637(17) 0.89807(13) 0.67906(6) 0.0502(4) Uani 1 1 d .
C1 C 1.1181(2) 1.02617(18) 0.68906(8) 0.0614(5) Uani 1 1 d .
H1A H 1.2069 1.0281 0.7195 0.074 Uiso 1 1 calc R
H1B H 1.0339 1.0738 0.7004 0.074 Uiso 1 1 calc R
C2 C 1.1647(2) 1.08561(17) 0.63857(8) 0.0554(5) Uani 1 1 d .
C3 C 1.3098(2) 1.13984(18) 0.64055(9) 0.0625(5) Uani 1 1 d .
H3 H 1.3806 1.1404 0.6740 0.075 Uiso 1 1 calc R
C4 C 1.3519(3) 1.19338(19) 0.59370(10) 0.0720(6) Uani 1 1 d .
H4 H 1.4501 1.2301 0.5958 0.086 Uiso 1 1 calc R
C5 C 1.2492(3) 1.1923(2) 0.54406(10) 0.0756(7) Uani 1 1 d .
H5 H 1.2777 1.2274 0.5123 0.091 Uiso 1 1 calc R
C6 C 1.1039(3) 1.1392(2) 0.54146(9) 0.0783(6) Uani 1 1 d .
H6 H 1.0335 1.1391 0.5079 0.094 Uiso 1 1 calc R
C7 C 1.0620(3) 1.0862(2) 0.58809(9) 0.0690(6) Uani 1 1 d .
H7 H 0.9633 1.0502 0.5857 0.083 Uiso 1 1 calc R
C8 C 1.1938(2) 0.81999(18) 0.66686(8) 0.0584(5) Uani 1 1 d .
H8A H 1.2657 0.8037 0.7014 0.070 Uiso 1 1 calc R
H8B H 1.2513 0.8648 0.6423 0.070 Uiso 1 1 calc R
C9 C 1.1399(2) 0.69897(17) 0.64015(7) 0.0500(5) Uani 1 1 d .
C10 C 1.2313(2) 0.59414(19) 0.65106(8) 0.0622(5) Uani 1 1 d .
H10 H 1.3228 0.5975 0.6775 0.075 Uiso 1 1 calc R
C11 C 1.1895(3) 0.4851(2) 0.62357(10) 0.0775(7) Uani 1 1 d .
H11 H 1.2530 0.4156 0.6314 0.093 Uiso 1 1 calc R
C12 C 1.0548(3) 0.4777(2) 0.58469(10) 0.0774(7) Uani 1 1 d .
H12 H 1.0270 0.4040 0.5659 0.093 Uiso 1 1 calc R
C13 C 0.9614(3) 0.5806(2) 0.57385(9) 0.0724(6) Uani 1 1 d .
H13 H 0.8690 0.5761 0.5479 0.087 Uiso 1 1 calc R
C14 C 1.0035(2) 0.69027(19) 0.60108(8) 0.0610(5) Uani 1 1 d .
H14 H 0.9395 0.7594 0.5931 0.073 Uiso 1 1 calc R
C15 C 1.0019(2) 0.84831(18) 0.72614(7) 0.0547(5) Uani 1 1 d .
H15A H 1.0633 0.8784 0.7607 0.066 Uiso 1 1 calc R
H15B H 1.0096 0.7587 0.7261 0.066 Uiso 1 1 calc R
C16 C 0.8306(2) 0.88577(18) 0.72342(7) 0.0545(5) Uani 1 1 d .
H16 H 0.8205 0.9752 0.7171 0.065 Uiso 1 1 calc R
C17 C 0.7249(2) 0.81924(19) 0.67709(8) 0.0600(5) Uani 1 1 d .
H17 H 0.7253 0.7332 0.6782 0.072 Uiso 1 1 calc R
C18 C 0.6337(2) 0.87134(19) 0.63600(8) 0.0608(5) Uani 1 1 d .
H18 H 0.6302 0.9574 0.6363 0.073 Uiso 1 1 calc R
C19 C 0.5341(2) 0.8090(2) 0.58853(8) 0.0552(5) Uani 1 1 d .
C20 C 0.4445(2) 0.8813(2) 0.54857(9) 0.0757(6) Uani 1 1 d .
H20 H 0.4484 0.9669 0.5521 0.091 Uiso 1 1 calc R
C21 C 0.3493(3) 0.8288(3) 0.50339(11) 0.0993(9) Uani 1 1 d .
H21 H 0.2898 0.8791 0.4767 0.119 Uiso 1 1 calc R
C22 C 0.3419(3) 0.7043(4) 0.49764(12) 0.1032(10) Uani 1 1 d .
H22 H 0.2781 0.6689 0.4670 0.124 Uiso 1 1 calc R
C23 C 0.4288(3) 0.6308(3) 0.53714(11) 0.0899(8) Uani 1 1 d .
H23 H 0.4226 0.5452 0.5335 0.108 Uiso 1 1 calc R
C24 C 0.5251(2) 0.6823(2) 0.58224(9) 0.0684(6) Uani 1 1 d .
H24 H 0.5845 0.6314 0.6086 0.082 Uiso 1 1 calc R
C25 C 0.5844(3) 0.9082(3) 0.78404(10) 0.1200(11) Uani 1 1 d .
H25A H 0.5470 0.8944 0.8185 0.180 Uiso 1 1 calc R
H25B H 0.5164 0.8671 0.7542 0.180 Uiso 1 1 calc R
H25C H 0.5852 0.9954 0.7765 0.180 Uiso 1 1 calc R

loop_
_atom_site_aniso_label
_atom_site_aniso_U_11
_atom_site_aniso_U_22
_atom_site_aniso_U_33
_atom_site_aniso_U_23
_atom_site_aniso_U_13
_atom_site_aniso_U_12
S1 0.0569(3) 0.1030(5) 0.0550(3) -0.0143(3) 0.0133(2) -0.0028(3)
O1 0.0735(10) 0.1475(16) 0.0597(9) -0.0342(10) 0.0015(8) -0.0067(10)
O2 0.1183(14) 0.0980(13) 0.0864(12) 0.0103(10) 0.0310(10) -0.0211(11)
N1 0.0521(9) 0.0472(9) 0.0522(9) -0.0042(7) 0.0114(7) 0.0013(7)
C1 0.0663(13) 0.0586(13) 0.0591(12) -0.0114(10) 0.0097(10) -0.0051(10)
C2 0.0638(13) 0.0423(11) 0.0597(12) -0.0068(9) 0.0095(10) -0.0005(10)
C3 0.0651(13) 0.0498(12) 0.0711(14) -0.0128(10) 0.0076(11) -0.0023(10)
C4 0.0752(15) 0.0513(13) 0.0955(18) -0.0051(12) 0.0311(14) -0.0027(11)
C5 0.0988(19) 0.0555(14) 0.0790(16) 0.0088(12) 0.0330(15) 0.0143(13)
C6 0.0868(17) 0.0754(16) 0.0687(14) 0.0107(13) 0.0025(13) 0.0077(14)
C7 0.0653(14) 0.0686(14) 0.0704(14) 0.0057(12) 0.0042(11) -0.0051(11)
C8 0.0506(11) 0.0617(13) 0.0638(12) 0.0003(10) 0.0121(10) 0.0037(10)
C9 0.0528(11) 0.0521(11) 0.0485(10) 0.0040(9) 0.0183(9) 0.0070(9)
C10 0.0656(13) 0.0644(14) 0.0598(12) 0.0102(11) 0.0201(10) 0.0166(11)
C11 0.1024(19) 0.0533(14) 0.0843(17) 0.0085(13) 0.0373(15) 0.0239(13)
C12 0.107(2) 0.0531(14) 0.0805(16) -0.0132(12) 0.0393(15) -0.0023(14)
C13 0.0811(15) 0.0704(15) 0.0653(14) -0.0160(12) 0.0117(12) 0.0018(13)
C14 0.0661(13) 0.0558(13) 0.0604(12) -0.0030(10) 0.0088(10) 0.0127(10)
C15 0.0518(11) 0.0585(12) 0.0531(11) -0.0004(9) 0.0072(9) 0.0040(10)
C16 0.0509(11) 0.0594(12) 0.0525(11) -0.0052(9) 0.0066(9) 0.0032(9)
C17 0.0587(12) 0.0623(13) 0.0589(12) -0.0020(10) 0.0099(10) 0.0057(10)
C18 0.0566(12) 0.0628(13) 0.0639(13) -0.0029(11) 0.0132(10) 0.0072(10)
C19 0.0431(11) 0.0728(14) 0.0509(11) -0.0092(10) 0.0115(9) 0.0019(10)
C20 0.0646(14) 0.0817(16) 0.0771(15) -0.0071(13) 0.0017(12) 0.0155(12)
C21 0.0657(16) 0.144(3) 0.0798(18) 0.0005(19) -0.0113(13) 0.0124(18)
C22 0.0746(18) 0.158(3) 0.0750(18) -0.032(2) 0.0069(14) -0.035(2)
C23 0.0978(19) 0.0893(19) 0.0880(18) -0.0285(16) 0.0315(16) -0.0319(16)
C24 0.0698(14) 0.0726(16) 0.0643(13) -0.0039(12) 0.0164(11) -0.0042(12)
C25 0.0566(15) 0.214(3) 0.0912(18) -0.043(2) 0.0175(13) 0.0190(18)

loop_
_atom_type_symbol
_atom_type_description
_atom_type_scat_dispersion_real
_atom_type_scat_dispersion_imag
_atom_type_scat_source
C C 0.0033 0.0016 'International Tables Vol C Tables 4.2.6.8 and 6.1.1.4'
H H 0.0000 0.0000 'International Tables Vol C Tables 4.2.6.8 and 6.1.1.4'
N N 0.0061 0.0033 'International Tables Vol C Tables 4.2.6.8 and 6.1.1.4'
O O 0.0106 0.0060 'International Tables Vol C Tables 4.2.6.8 and 6.1.1.4'
S S 0.1246 0.1234 'International Tables Vol C Tables 4.2.6.8 and 6.1.1.4'

loop_
_geom_angle_atom_site_label_1
_geom_angle_atom_site_label_2
_geom_angle_atom_site_label_3
_geom_angle
O1 S1 O2 117.66(11)
O1 S1 C25 108.01(12)
O2 S1 C25 109.59(14)
O1 S1 C16 108.36(10)
O2 S1 C16 108.21(10)
C25 S1 C16 104.19(11)
C8 N1 C15 110.51(14)
C8 N1 C1 111.17(15)
C15 N1 C1 111.44(14)
N1 C1 C2 112.74(15)
N1 C1 H1A 109.0
C2 C1 H1A 109.0
N1 C1 H1B 109.0
C2 C1 H1B 109.0
H1A C1 H1B 107.8
C3 C2 C7 117.99(19)
C3 C2 C1 121.62(18)
C7 C2 C1 120.39(18)
C2 C3 C4 121.1(2)
C2 C3 H3 119.4
C4 C3 H3 119.4
C5 C4 C3 120.0(2)
C5 C4 H4 120.0
C3 C4 H4 120.0
C4 C5 C6 119.6(2)
C4 C5 H5 120.2
C6 C5 H5 120.2
C5 C6 C7 120.4(2)
C5 C6 H6 119.8
C7 C6 H6 119.8
C6 C7 C2 120.9(2)
C6 C7 H7 119.5
C2 C7 H7 119.5
N1 C8 C9 113.81(15)
N1 C8 H8A 108.8
C9 C8 H8A 108.8
N1 C8 H8B 108.8
C9 C8 H8B 108.8
H8A C8 H8B 107.7
C10 C9 C14 117.92(19)
C10 C9 C8 120.50(18)
C14 C9 C8 121.43(17)
C11 C10 C9 121.1(2)
C11 C10 H10 119.4
C9 C10 H10 119.4
C12 C11 C10 120.5(2)
C12 C11 H11 119.8
C10 C11 H11 119.8
C11 C12 C13 119.2(2)
C11 C12 H12 120.4
C13 C12 H12 120.4
C12 C13 C14 120.5(2)
C12 C13 H13 119.8
C14 C13 H13 119.8
C13 C14 C9 120.80(19)
C13 C14 H14 119.6
C9 C14 H14 119.6
N1 C15 C16 111.54(15)
N1 C15 H15A 109.3
C16 C15 H15A 109.3
N1 C15 H15B 109.3
C16 C15 H15B 109.3
H15A C15 H15B 108.0
C17 C16 C15 111.43(15)
C17 C16 S1 110.10(13)
C15 C16 S1 107.92(12)
C17 C16 H16 109.1
C15 C16 H16 109.1
S1 C16 H16 109.1
C18 C17 C16 125.6(2)
C18 C17 H17 117.2
C16 C17 H17 117.2
C17 C18 C19 127.0(2)
C17 C18 H18 116.5
C19 C18 H18 116.5
C20 C19 C24 118.1(2)
C20 C19 C18 118.3(2)
C24 C19 C18 123.60(19)
C19 C20 C21 121.1(2)
C19 C20 H20 119.4
C21 C20 H20 119.4
C22 C21 C20 120.2(3)
C22 C21 H21 119.9
C20 C21 H21 119.9
C21 C22 C23 119.6(3)
C21 C22 H22 120.2
C23 C22 H22 120.2
C22 C23 C24 120.6(3)
C22 C23 H23 119.7
C24 C23 H23 119.7
C23 C24 C19 120.4(2)
C23 C24 H24 119.8
C19 C24 H24 119.8
S1 C25 H25A 109.5
S1 C25 H25B 109.5
H25A C25 H25B 109.5
S1 C25 H25C 109.5
H25A C25 H25C 109.5
H25B C25 H25C 109.5

loop_
_geom_bond_atom_site_label_1
_geom_bond_atom_site_label_2
_geom_bond_distance
S1 O1 1.4328(15)
S1 O2 1.4373(18)
S1 C25 1.755(2)
S1 C16 1.7939(18)
N1 C8 1.458(2)
N1 C15 1.460(2)
N1 C1 1.462(2)
C1 C2 1.501(3)
C1 H1A 0.9700
C1 H1B 0.9700
C2 C3 1.378(3)
C2 C7 1.386(3)
C3 C4 1.382(3)
C3 H3 0.9300
C4 C5 1.370(3)
C4 H4 0.9300
C5 C6 1.372(3)
C5 H5 0.9300
C6 C7 1.374(3)
C6 H6 0.9300
C7 H7 0.9300
C8 C9 1.498(3)
C8 H8A 0.9700
C8 H8B 0.9700
C9 C10 1.381(2)
C9 C14 1.384(3)
C10 C11 1.372(3)
C10 H10 0.9300
C11 C12 1.370(3)
C11 H11 0.9300
C12 C13 1.372(3)
C12 H12 0.9300
C13 C14 1.376(3)
C13 H13 0.9300
C14 H14 0.9300
C15 C16 1.526(2)
C15 H15A 0.9700
C15 H15B 0.9700
C16 C17 1.506(3)
C16 H16 0.9800
C17 C18 1.291(2)
C17 H17 0.9300
C18 C19 1.478(3)
C18 H18 0.9300
C19 C20 1.376(3)
C19 C24 1.378(3)
C20 C21 1.377(3)
C20 H20 0.9300
C21 C22 1.353(4)
C21 H21 0.9300
C22 C23 1.367(4)
C22 H22 0.9300
C23 C24 1.375(3)
C23 H23 0.9300
C24 H24 0.9300
C25 H25A 0.9600
C25 H25B 0.9600
C25 H25C 0.9600

loop_
_geom_torsion_atom_site_label_1
_geom_torsion_atom_site_label_2
_geom_torsion_atom_site_label_3
_geom_torsion_atom_site_label_4
_geom_torsion
C8 N1 C1 C2 64.0(2)
C15 N1 C1 C2 -172.24(15)
N1 C1 C2 C3 -125.53(19)
N1 C1 C2 C7 53.8(2)
C7 C2 C3 C4 0.1(3)
C1 C2 C3 C4 179.45(18)
C2 C3 C4 C5 -0.5(3)
C3 C4 C5 C6 0.8(3)
C4 C5 C6 C7 -0.7(3)
C5 C6 C7 C2 0.2(3)
C3 C2 C7 C6 0.1(3)
C1 C2 C7 C6 -179.32(19)
C15 N1 C8 C9 72.70(19)
C1 N1 C8 C9 -163.01(15)
N1 C8 C9 C10 -146.62(17)
N1 C8 C9 C14 37.9(2)
C14 C9 C10 C11 0.8(3)
C8 C9 C10 C11 -174.79(18)
C9 C10 C11 C12 -0.4(3)
C10 C11 C12 C13 -0.5(3)
C11 C12 C13 C14 0.9(3)
C12 C13 C14 C9 -0.4(3)
C10 C9 C14 C13 -0.4(3)
C8 C9 C14 C13 175.15(18)
C8 N1 C15 C16 -153.22(15)
C1 N1 C15 C16 82.64(19)
N1 C15 C16 C17 71.1(2)
N1 C15 C16 S1 -167.95(12)
O1 S1 C16 C17 -178.20(14)
O2 S1 C16 C17 53.20(16)
C25 S1 C16 C17 -63.37(18)
O1 S1 C16 C15 59.99(16)
O2 S1 C16 C15 -68.62(15)
C25 S1 C16 C15 174.82(15)
C15 C16 C17 C18 -121.5(2)
S1 C16 C17 C18 118.80(19)
C16 C17 C18 C19 176.94(17)
C17 C18 C19 C20 -180.0(2)
C17 C18 C19 C24 0.5(3)
C24 C19 C20 C21 -0.4(3)
C18 C19 C20 C21 -179.9(2)
C19 C20 C21 C22 0.2(4)
C20 C21 C22 C23 0.4(4)
C21 C22 C23 C24 -0.9(4)
C22 C23 C24 C19 0.7(3)
C20 C19 C24 C23 -0.1(3)
C18 C19 C24 C23 179.46(18)
